data_2102735
loop_
_publ_author_name
'Perez Perez, Jose'
'Serrano, Jose Luis'
'Galiana Garcia, Jose Miguel'
'Cumbrera, Francisco Luis'
'Ortiz, Angel L.'
'Sanchez, G.'
'Garcia, J.'

_publ_section_title
;Structure determination of
 di-\m-hydroxo-bis[(2-(2-pyridyl)phenyl-\k^2^<i>N</i>,<i>C</i>^1^)palladium(II)]
 by X-ray powder diffractometry
;
_journal_coeditor_code RY5007
_journal_issue 1
_journal_name_full 'Acta Crystallographica Section B'
_journal_page_first 75
_journal_page_last 80
_journal_paper_doi 10.1107/S0108768106044843
_journal_volume 63
_journal_year 2007
_chemical_formula_sum 'C22 H18 N2 O2 Pd2'
_chemical_formula_weight 555.2
_chemical_name_systematic ' bis(mu2-hydroxo)-(2-pyridininphenyl)-C,N)palladium'
_space_group_IT_number 14
_symmetry_cell_setting monoclinic
_symmetry_space_group_name_Hall '-P 2yn'
_symmetry_space_group_name_H-M 'P 1 21/n 1'
_cell_angle_alpha 90.00000
_cell_angle_beta 92.115(3)
_cell_angle_gamma 90.00000
_cell_formula_units_Z 6
_cell_length_a 15.9574(10)
_cell_length_b 16.1807(10)
_cell_length_c 10.9808(7)
_cell_measurement_temperature 298(2)
_cell_volume 2833.3(3)
_computing_structure_refinement FULLPROF
_computing_structure_solution FOX
_diffrn_ambient_temperature 298(2)
_diffrn_measurement_device_type Diffractometer
_diffrn_measurement_method Bragg-Brentano
_diffrn_radiation_monochromator 'C 111'
_diffrn_radiation_type 'Cu K\a'
_diffrn_radiation_wavelength 1.54183
_exptl_crystal_colour brown
_exptl_crystal_density_diffrn 1.953
_refine_ls_goodness_of_fit_all 2.0435
_refine_ls_hydrogen_treatment constr
_refine_ls_number_parameters 76
_refine_ls_number_reflns 6027
_refine_ls_number_restraints 13
_cod_data_source_file ry5007.cif
_cod_data_source_block I
_cod_depositor_comments
;
The following automatic conversions were performed:
'_symmetry_cell_setting' value 'Monoclinic' changed to 'monoclinic'
according to '/home/saulius/struct/CIF-dictionaries/cif_core.dic'
dictionary named 'cif_core.dic' version 2.4.1 from 2010-06-29.

Automatic conversion script
Id: cif_fix_enum 1527 2010-12-29 10:47:43Z saulius 

The following automatic conversions were performed:

'_symmetry_cell_setting' value 'Monoclinic' changed to 'monoclinic'
according to /home/saulius/struct/CIF-dictionaries/cif_core.dic
dictionary named 'cif_core.dic' version 2.4.1 from 2010-06-29.

Automatic conversion script
Id: cif_fix_values 1715 2011-07-08 13:25:40Z adriana 
;
_cod_original_cell_volume 2833.2(3)
_cod_original_sg_symbol_H-M 'P 1 21/N 1'
_cod_database_code 2102735

loop_
_symmetry_equiv_pos_as_xyz
x,y,z
-x+1/2,y+1/2,-z+1/2
-x,-y,-z
x+1/2,-y+1/2,z+1/2

loop_
_atom_site_type_symbol
_atom_site_label
_atom_site_fract_x
_atom_site_fract_y
_atom_site_fract_z
_atom_site_U_iso_or_equiv
_atom_site_adp_type
_atom_site_occupancy
Pd Pd1 0.8460(4) -0.0628(5) 0.7950(5) 0.00000 Uiso 1.00000
O O1 0.855(2) -0.151(2) 0.929(3) 0.00000 Uiso 1.00000
N N1 0.7255(6) -0.0368(8) 0.8518(12) 0.00000 Uiso 1.00000
C C1 0.7976(6) 0.0142(8) 0.6576(12) 0.00000 Uiso 1.00000
C C7 0.6779(6) 0.0189(8) 0.7865(12) 0.00000 Uiso 1.00000
C C11 0.6977(6) -0.0663(8) 0.9581(12) 0.00000 Uiso 1.00000
H H10 0.7311(6) -0.1051(8) 1.0028(12) 0.00000 Uiso 1.00000
C C8 0.6007(6) 0.0441(8) 0.8280(12) 0.00000 Uiso 1.00000
H H7 0.5673(6) 0.0821(8) 0.7815(12) 0.00000 Uiso 1.00000
C C2 0.8395(6) 0.0380(8) 0.5545(12) 0.00000 Uiso 1.00000
H H3 0.8931(6) 0.0156(8) 0.5400(12) 0.00000 Uiso 1.00000
C C5 0.6816(6) 0.1040(8) 0.5937(12) 0.00000 Uiso 1.00000
H H6 0.6277(6) 0.1262(8) 0.6071(12) 0.00000 Uiso 1.00000
C C9 0.5726(6) 0.0140(8) 0.9368(12) 0.00000 Uiso 1.00000
H H8 0.5199(6) 0.0310(8) 0.9657(12) 0.00000 Uiso 1.00000
C C4 0.7246(6) 0.1279(8) 0.4924(12) 0.00000 Uiso 1.00000
H H5 0.7004(6) 0.1668(8) 0.4367(12) 0.00000 Uiso 1.00000
C C10 0.6221(6) -0.0418(8) 1.0036(12) 0.00000 Uiso 1.00000
H H9 0.6043(6) -0.0627(8) 1.0793(12) 0.00000 Uiso 1.00000
C C3 0.8032(6) 0.0946(8) 0.4724(12) 0.00000 Uiso 1.00000
H H4 0.8325(6) 0.1105(8) 0.4024(12) 0.00000 Uiso 1.00000
C C6 0.7175(6) 0.0474(8) 0.6760(12) 0.00000 Uiso 1.00000
Pd Pd2 0.4657(5) 0.7121(4) 0.3995(7) 0.00000 Uiso 1.00000
O O2 0.4550(19) 0.633(2) 0.253(3) 0.00000 Uiso 1.00000
N N2 0.5588(8) 0.7887(7) 0.3325(13) 0.00000 Uiso 1.00000
C C12 0.4760(8) 0.8039(7) 0.5303(13) 0.00000 Uiso 1.00000
C C18 0.5771(8) 0.8602(7) 0.3937(13) 0.00000 Uiso 1.00000
C C22 0.5945(8) 0.7737(7) 0.2251(13) 0.00000 Uiso 1.00000
H H18 0.5815(8) 0.7238(7) 0.1832(13) 0.00000 Uiso 1.00000
C C19 0.6331(8) 0.9167(7) 0.3469(13) 0.00000 Uiso 1.00000
H H15 0.6465(8) 0.9659(7) 0.3905(13) 0.00000 Uiso 1.00000
C C13 0.4304(8) 0.8076(7) 0.6355(13) 0.00000 Uiso 1.00000
H H11 0.3934(8) 0.7638(7) 0.6539(13) 0.00000 Uiso 1.00000
C C16 0.5394(8) 0.9363(7) 0.5851(13) 0.00000 Uiso 1.00000
H H14 0.5769(8) 0.9800(7) 0.5679(13) 0.00000 Uiso 1.00000
C C20 0.6693(8) 0.9012(7) 0.2369(13) 0.00000 Uiso 1.00000
H H16 0.7076(8) 0.9396(7) 0.2043(13) 0.00000 Uiso 1.00000
C C15 0.4927(8) 0.9395(7) 0.6887(13) 0.00000 Uiso 1.00000
H H13 0.4977(8) 0.9855(7) 0.7421(13) 0.00000 Uiso 1.00000
C C21 0.6493(8) 0.8287(7) 0.1743(13) 0.00000 Uiso 1.00000
H H17 0.6730(8) 0.8173(7) 0.0979(13) 0.00000 Uiso 1.00000
C C14 0.4386(8) 0.8750(7) 0.7143(13) 0.00000 Uiso 1.00000
H H12 0.4070(8) 0.8768(7) 0.7858(13) 0.00000 Uiso 1.00000
C C17 0.5315(8) 0.8691(7) 0.5062(13) 0.00000 Uiso 1.00000
Pd Pd3 0.0427(5) 0.9257(5) 0.0879(6) 0.00000 Uiso 1.00000
O O3 0.049(2) 0.981(2) -0.090(3) 0.00000 Uiso 1.00000
N N3 0.1379(9) 0.8409(7) 0.0635(12) 0.00000 Uiso 1.00000
C C23 0.0291(9) 0.8451(7) 0.2331(12) 0.00000 Uiso 1.00000
C C29 0.1523(9) 0.7820(7) 0.1507(12) 0.00000 Uiso 1.00000
C C33 0.1916(9) 0.8486(7) -0.0283(12) 0.00000 Uiso 1.00000
H H27 0.1811(9) 0.8897(7) -0.0886(12) 0.00000 Uiso 1.00000
C C30 0.2209(9) 0.7294(7) 0.1443(12) 0.00000 Uiso 1.00000
H H24 0.2301(9) 0.6878(7) 0.2043(12) 0.00000 Uiso 1.00000
C C24 -0.0319(9) 0.8502(7) 0.3199(12) 0.00000 Uiso 1.00000
H H20 -0.0745(9) 0.8909(7) 0.3119(12) 0.00000 Uiso 1.00000
C C27 0.0914(9) 0.7291(7) 0.3451(12) 0.00000 Uiso 1.00000
H H23 0.1334(9) 0.6877(7) 0.3532(12) 0.00000 Uiso 1.00000
C C31 0.2757(9) 0.7377(7) 0.0506(12) 0.00000 Uiso 1.00000
H H25 0.3227(9) 0.7019(7) 0.0458(12) 0.00000 Uiso 1.00000
C C26 0.0309(9) 0.7357(7) 0.4316(12) 0.00000 Uiso 1.00000
H H22 0.0316(9) 0.6993(7) 0.4994(12) 0.00000 Uiso 1.00000
C C32 0.2612(9) 0.7986(7) -0.0369(12) 0.00000 Uiso 1.00000
H H26 0.2986(9) 0.8058(7) -0.1015(12) 0.00000 Uiso 1.00000
C C25 -0.0310(9) 0.7959(7) 0.4187(12) 0.00000 Uiso 1.00000
H H21 -0.0729(9) 0.8001(7) 0.4775(12) 0.00000 Uiso 1.00000
C C28 0.0908(9) 0.7831(7) 0.2462(12) 0.00000 Uiso 1.00000

loop_
_atom_type_symbol
_atom_type_scat_dispersion_real
_atom_type_scat_dispersion_imag
_atom_type_scat_source
pd -0.05900 3.93400 International_Tables_for_Crystallography_Vol.C(1991)_Tables_6.1.1.4_and_6.1.1.5
o 0.04700 0.03200 International_Tables_for_Crystallography_Vol.C(1991)_Tables_6.1.1.4_and_6.1.1.5
n 0.02900 0.01800 International_Tables_for_Crystallography_Vol.C(1991)_Tables_6.1.1.4_and_6.1.1.5
c 0.01700 0.00900 International_Tables_for_Crystallography_Vol.C(1991)_Tables_6.1.1.4_and_6.1.1.5
h 0.00000 0.00000 International_Tables_for_Crystallography_Vol.C(1991)_Tables_6.1.1.4_and_6.1.1.5
